data_4125306
loop_
_publ_author_name
'Duman, Leila M.'
'Farrell, Wesley S.'
'Zavalij, Peter Y.'
'Sita, Lawrence R.'

_publ_section_title
;
 Steric Switching From Photochemical to Thermal Reaction Pathways for
 Enhanced Efficiency in Metal-Mediated Nitrogen Fixation.
;
_journal_name_full 'Journal of the American Chemical Society'
_journal_paper_doi 10.1021/jacs.6b09789
_journal_year 2016
_chemical_formula_moiety 'C42 H60 N6 W2'
_chemical_formula_sum 'C42 H60 N6 W2'
_chemical_formula_weight 1016.66
_chemical_name_systematic W-complex
_space_group_crystal_system triclinic
_space_group_IT_number 2
_space_group_name_Hall '-P 1'
_space_group_name_H-M_alt 'P -1'
_symmetry_cell_setting triclinic
_symmetry_space_group_name_Hall '-P 1'
_symmetry_space_group_name_H-M 'P -1'
_atom_sites_solution_hydrogens geom
_atom_sites_solution_primary direct
_atom_sites_solution_secondary difmap
_audit_creation_method 'SHELXL-2014 & ZCIF'
_cell_angle_alpha 68.8630(11)
_cell_angle_beta 83.4357(11)
_cell_angle_gamma 80.1046(12)
_cell_formula_units_Z 1
_cell_length_a 9.2992(8)
_cell_length_b 10.5263(9)
_cell_length_c 10.8305(9)
_cell_measurement_reflns_used 14046
_cell_measurement_temperature 150(2)
_cell_measurement_theta_max 32.4
_cell_measurement_theta_min 2.3
_cell_volume 972.54(14)
_computing_cell_refinement Apex2
_computing_data_collection 'Apex2 (Bruker, 2010)'
_computing_data_reduction 'Apex2, Saint'
_computing_molecular_graphics 'Olex2 (Dolomanov, 2009), Crystal Maker'
_computing_publication_material 'Apex2, SHELXL-2014, Platon (Spek, 1990)'
_computing_structure_refinement 'ShelXL-2014 (Sheldrick, 2014)'
_computing_structure_solution 'ShelXT-2014 (Sheldrick, 2014)'
_diffrn_ambient_temperature 150(2)
_diffrn_detector 'CCD area detector'
_diffrn_detector_area_resol_mean 8.333
_diffrn_measured_fraction_theta_full 1.000
_diffrn_measured_fraction_theta_max 0.993
_diffrn_measurement_device_type 'Bruker Smart Apex II CCD'
_diffrn_measurement_method '\f and \w scans'
_diffrn_measurement_specimen_support 'MiTeGen loop'
_diffrn_orient_matrix_type standard
_diffrn_orient_matrix_UB_11 -0.1031604
_diffrn_orient_matrix_UB_12 -0.0080774
_diffrn_orient_matrix_UB_13 -0.0104289
_diffrn_orient_matrix_UB_21 -0.0337062
_diffrn_orient_matrix_UB_22 0.0906658
_diffrn_orient_matrix_UB_23 0.0116522
_diffrn_orient_matrix_UB_31 0.0132848
_diffrn_orient_matrix_UB_32 0.0479466
_diffrn_orient_matrix_UB_33 -0.0979121
_diffrn_radiation_monochromator graphite
_diffrn_radiation_type MoK\a
_diffrn_radiation_wavelength 0.71073
_diffrn_reflns_av_R_equivalents 0.0159
_diffrn_reflns_av_unetI/netI 0.0167
_diffrn_reflns_Laue_measured_fraction_full 1.000
_diffrn_reflns_Laue_measured_fraction_max 0.993
_diffrn_reflns_limit_h_max 12
_diffrn_reflns_limit_h_min -13
_diffrn_reflns_limit_k_max 14
_diffrn_reflns_limit_k_min -14
_diffrn_reflns_limit_l_max 15
_diffrn_reflns_limit_l_min -15
_diffrn_reflns_number 16288
_diffrn_reflns_point_group_measured_fraction_full 1.000
_diffrn_reflns_point_group_measured_fraction_max 0.993
_diffrn_reflns_theta_full 25.242
_diffrn_reflns_theta_max 29.997
_diffrn_reflns_theta_min 2.019
_diffrn_source 'sealed tube'
_exptl_absorpt_coefficient_mu 5.947
_exptl_absorpt_correction_T_max 0.323
_exptl_absorpt_correction_T_min 0.235
_exptl_absorpt_correction_type multi-scan
_exptl_absorpt_process_details 'SADABS (Sheldrick, 2008)'
_exptl_crystal_colour black
_exptl_crystal_density_diffrn 1.736
_exptl_crystal_density_method 'not measured'
_exptl_crystal_description prism
_exptl_crystal_F_000 502
_exptl_crystal_id LD-4-29
_exptl_crystal_size_max 0.24
_exptl_crystal_size_mid 0.23
_exptl_crystal_size_min 0.19
_refine_diff_density_max 1.240
_refine_diff_density_min -0.746
_refine_diff_density_rms 0.085
_refine_ls_extinction_method none
_refine_ls_goodness_of_fit_ref 1.032
_refine_ls_hydrogen_treatment constr
_refine_ls_matrix_type full
_refine_ls_number_parameters 233
_refine_ls_number_reflns 5607
_refine_ls_number_restraints 0
_refine_ls_restrained_S_all 1.032
_refine_ls_R_factor_all 0.0167
_refine_ls_R_factor_gt 0.0160
_refine_ls_shift/su_max 0.002
_refine_ls_shift/su_mean 0.000
_refine_ls_structure_factor_coef Fsqd
_refine_ls_weighting_details 'w=1/[\s^2^(Fo^2^)+(0.0190P)^2^+0.9493P] where P=(Fo^2^+2Fc^2^)/3'
_refine_ls_weighting_scheme calc
_refine_ls_wR_factor_gt 0.0386
_refine_ls_wR_factor_ref 0.0389
_reflns_Friedel_coverage 0.000
_reflns_number_gt 5446
_reflns_number_total 5607
_reflns_threshold_expression 'I > 2\s(I)'
_cod_data_source_file ja6b09789_si_002.cif
_cod_data_source_block cmpd_6
_cod_depositor_comments
;
The following automatic conversions were performed:

'_symmetry_cell_setting' value 'Triclinic' changed to 'triclinic'
according to
/usr/data/users/saulius/crontab/automatic-downloads/rss-feeds/ACS/lib/dictionaries/cif_core.dic
dictionary named 'cif_core.dic' version 2.4.2 from 2011-04-26.

Automatic conversion script
Id: cif_fix_values 4268 2015-11-12 08:31:59Z antanas 
;
_cod_original_sg_symbol_H-M P-1
_cod_database_code 4125306
_shelx_space_group_comment
;
The symmetry employed for this shelxl refinement is uniquely defined
by the following loop, which should always be used as a source of
symmetry information in preference to the above space-group names.
They are only intended as comments.
;
_shelx_estimated_absorpt_t_min 0.329
_shelx_estimated_absorpt_t_max 0.398

loop_
_space_group_symop_operation_xyz
'x, y, z'
'-x, -y, -z'

loop_
_atom_site_label
_atom_site_type_symbol
_atom_site_fract_x
_atom_site_fract_y
_atom_site_fract_z
_atom_site_U_iso_or_equiv
_atom_site_adp_type
_atom_site_occupancy
_atom_site_site_symmetry_order
_atom_site_calc_flag
_atom_site_refinement_flags_posn
_atom_site_refinement_flags_adp
W1 W 0.46860(2) 0.55856(2) 0.37407(2) 0.01632(3) Uani 1 1 d . .
N1 N 0.3752(2) 0.43659(19) 0.52609(17) 0.0243(3) Uani 1 1 d . .
C1 C 0.4119(2) 0.5381(2) 0.1567(2) 0.0259(4) Uani 1 1 d . .
C2 C 0.5375(2) 0.6065(2) 0.12818(19) 0.0249(4) Uani 1 1 d . .
C3 C 0.6495(2) 0.5192(2) 0.21004(19) 0.0214(4) Uani 1 1 d . .
C4 C 0.5898(2) 0.3963(2) 0.29207(19) 0.0209(4) Uani 1 1 d . .
C5 C 0.4415(2) 0.4090(2) 0.2571(2) 0.0236(4) Uani 1 1 d . .
C6 C 0.2767(3) 0.5939(3) 0.0790(2) 0.0365(6) Uani 1 1 d . .
H6A H 0.2476 0.6909 0.0690 0.055 Uiso 1 1 calc R U
H6B H 0.1973 0.5415 0.1261 0.055 Uiso 1 1 calc R U
H6C H 0.2971 0.5856 -0.0088 0.055 Uiso 1 1 calc R U
C7 C 0.5480(3) 0.7425(3) 0.0191(2) 0.0354(5) Uani 1 1 d . .
H7A H 0.5208 0.7383 -0.0640 0.053 Uiso 1 1 calc R U
H7B H 0.6485 0.7629 0.0085 0.053 Uiso 1 1 calc R U
H7C H 0.4816 0.8149 0.0417 0.053 Uiso 1 1 calc R U
C8 C 0.8041(2) 0.5433(2) 0.2083(2) 0.0278(4) Uani 1 1 d . .
H8A H 0.8200 0.5545 0.2915 0.042 Uiso 1 1 calc R U
H8B H 0.8222 0.6267 0.1336 0.042 Uiso 1 1 calc R U
H8C H 0.8713 0.4644 0.1987 0.042 Uiso 1 1 calc R U
C9 C 0.6764(2) 0.2651(2) 0.3753(2) 0.0258(4) Uani 1 1 d . .
H9A H 0.7207 0.2119 0.3192 0.039 Uiso 1 1 calc R U
H9B H 0.6116 0.2111 0.4449 0.039 Uiso 1 1 calc R U
H9C H 0.7535 0.2867 0.4159 0.039 Uiso 1 1 calc R U
C10 C 0.3437(3) 0.3004(3) 0.3154(3) 0.0330(5) Uani 1 1 d . .
H10A H 0.2501 0.3321 0.2730 0.049 Uiso 1 1 calc R U
H10B H 0.3267 0.2820 0.4108 0.049 Uiso 1 1 calc R U
H10C H 0.3902 0.2159 0.3004 0.049 Uiso 1 1 calc R U
N2 N 0.25309(19) 0.68275(18) 0.32854(17) 0.0218(3) Uani 1 1 d . .
N3 N 0.4438(2) 0.78695(18) 0.29753(18) 0.0230(3) Uani 1 1 d . .
C11 C 0.3002(2) 0.8033(2) 0.29026(19) 0.0208(4) Uani 1 1 d . .
C12 C 0.2036(2) 0.9385(2) 0.2427(2) 0.0226(4) Uani 1 1 d . .
C13 C 0.1507(3) 1.0114(2) 0.3272(2) 0.0293(4) Uani 1 1 d . .
H13 H 0.1784 0.9766 0.4163 0.035 Uiso 1 1 calc R U
C14 C 0.0574(3) 1.1349(2) 0.2815(3) 0.0328(5) Uani 1 1 d . .
H14 H 0.0211 1.1840 0.3396 0.039 Uiso 1 1 calc R U
C15 C 0.0173(3) 1.1865(2) 0.1515(3) 0.0326(5) Uani 1 1 d . .
H15 H -0.0462 1.2711 0.1204 0.039 Uiso 1 1 calc R U
C16 C 0.0694(3) 1.1154(2) 0.0670(2) 0.0331(5) Uani 1 1 d . .
H16 H 0.0416 1.1507 -0.0222 0.040 Uiso 1 1 calc R U
C17 C 0.1626(3) 0.9918(2) 0.1124(2) 0.0291(4) Uani 1 1 d . .
H17 H 0.1987 0.9433 0.0537 0.035 Uiso 1 1 calc R U
C18 C 0.1015(2) 0.6629(2) 0.3308(2) 0.0234(4) Uani 1 1 d . .
H18A H 0.0996 0.5691 0.3309 0.028 Uiso 1 1 calc R U
H18B H 0.0582 0.7291 0.2485 0.028 Uiso 1 1 calc R U
C19 C 0.0067(3) 0.6809(3) 0.4490(2) 0.0292(4) Uani 1 1 d . .
H19A H 0.0530 0.6217 0.5312 0.044 Uiso 1 1 calc R U
H19B H -0.0898 0.6554 0.4491 0.044 Uiso 1 1 calc R U
H19C H -0.0041 0.7772 0.4430 0.044 Uiso 1 1 calc R U
C20 C 0.5214(3) 0.8998(3) 0.2885(3) 0.0444(7) Uani 1 1 d . .
H20A H 0.5157 0.9081 0.3772 0.053 Uiso 1 1 calc R U
H20B H 0.4705 0.9865 0.2277 0.053 Uiso 1 1 calc R U
C21 C 0.6751(4) 0.8848(4) 0.2420(4) 0.0568(9) Uani 1 1 d . .
H21A H 0.7257 0.7966 0.2982 0.085 Uiso 1 1 calc R U
H21B H 0.7208 0.9601 0.2466 0.085 Uiso 1 1 calc R U
H21C H 0.6819 0.8876 0.1501 0.085 Uiso 1 1 calc R U

loop_
_atom_site_aniso_label
_atom_site_aniso_U_11
_atom_site_aniso_U_22
_atom_site_aniso_U_33
_atom_site_aniso_U_23
_atom_site_aniso_U_13
_atom_site_aniso_U_12
W1 0.01643(4) 0.01807(4) 0.01488(4) -0.00681(3) -0.00099(2) -0.00109(3)
N1 0.0230(8) 0.0293(9) 0.0195(8) -0.0048(7) -0.0036(6) -0.0075(7)
C1 0.0263(10) 0.0344(11) 0.0197(9) -0.0149(8) -0.0045(7) 0.0029(8)
C2 0.0297(11) 0.0289(10) 0.0157(8) -0.0097(7) -0.0014(7) 0.0014(8)
C3 0.0215(9) 0.0250(9) 0.0188(8) -0.0104(7) 0.0017(7) -0.0014(7)
C4 0.0216(9) 0.0228(9) 0.0203(8) -0.0113(7) -0.0010(7) -0.0007(7)
C5 0.0223(10) 0.0302(10) 0.0241(9) -0.0166(8) -0.0008(7) -0.0034(8)
C6 0.0320(12) 0.0544(16) 0.0283(11) -0.0234(11) -0.0118(9) 0.0068(11)
C7 0.0484(15) 0.0333(12) 0.0183(9) -0.0056(8) -0.0007(9) 0.0020(10)
C8 0.0235(10) 0.0302(11) 0.0295(10) -0.0113(9) 0.0042(8) -0.0048(8)
C9 0.0276(10) 0.0231(10) 0.0257(10) -0.0096(8) -0.0015(8) 0.0013(8)
C10 0.0301(12) 0.0394(13) 0.0384(12) -0.0225(10) 0.0022(9) -0.0117(10)
N2 0.0184(8) 0.0203(8) 0.0252(8) -0.0065(6) -0.0014(6) -0.0018(6)
N3 0.0214(8) 0.0200(8) 0.0264(8) -0.0063(6) -0.0014(6) -0.0034(6)
C11 0.0232(9) 0.0202(9) 0.0174(8) -0.0055(7) -0.0014(7) -0.0013(7)
C12 0.0214(9) 0.0190(9) 0.0255(9) -0.0054(7) -0.0023(7) -0.0024(7)
C13 0.0326(12) 0.0256(10) 0.0291(11) -0.0098(8) -0.0066(9) 0.0010(9)
C14 0.0317(12) 0.0272(11) 0.0407(13) -0.0151(10) -0.0068(10) 0.0029(9)
C15 0.0284(11) 0.0219(10) 0.0451(13) -0.0082(9) -0.0110(10) 0.0014(8)
C16 0.0388(13) 0.0252(11) 0.0299(11) -0.0027(9) -0.0119(9) 0.0009(9)
C17 0.0343(12) 0.0243(10) 0.0265(10) -0.0073(8) -0.0043(8) -0.0002(9)
C18 0.0203(9) 0.0246(10) 0.0253(9) -0.0084(8) -0.0016(7) -0.0035(7)
C19 0.0250(10) 0.0363(12) 0.0291(10) -0.0145(9) 0.0025(8) -0.0071(9)
C20 0.0322(13) 0.0310(13) 0.070(2) -0.0156(13) -0.0032(13) -0.0091(10)
C21 0.0427(17) 0.0555(19) 0.079(2) -0.0304(18) 0.0128(16) -0.0204(15)

loop_
_atom_type_symbol
_atom_type_description
_atom_type_scat_dispersion_real
_atom_type_scat_dispersion_imag
_atom_type_scat_source
C C 0.0033 0.0016 'International Tables Vol C Tables 4.2.6.8 and 6.1.1.4'
H H 0.0000 0.0000 'International Tables Vol C Tables 4.2.6.8 and 6.1.1.4'
N N 0.0061 0.0033 'International Tables Vol C Tables 4.2.6.8 and 6.1.1.4'
W W -0.8490 6.8722 'International Tables Vol C Tables 4.2.6.8 and 6.1.1.4'

loop_
_geom_angle_atom_site_label_1
_geom_angle_atom_site_label_2
_geom_angle_atom_site_label_3
_geom_angle
_geom_angle_site_symmetry_1
_geom_angle_site_symmetry_3
N1 W1 N1 92.81(7) . 2_666
N1 W1 N2 87.62(7) . .
N1 W1 N2 133.24(8) 2_666 .
N1 W1 N3 129.69(8) . .
N1 W1 N3 86.72(7) 2_666 .
N2 W1 N3 58.94(6) . .
N1 W1 C4 97.20(8) . .
N1 W1 C4 96.78(8) 2_666 .
N2 W1 C4 129.59(7) . .
N3 W1 C4 132.86(7) . .
N1 W1 C3 132.46(8) . .
N1 W1 C3 88.36(8) 2_666 .
N2 W1 C3 124.22(7) . .
N3 W1 C3 97.85(7) . .
C4 W1 C3 35.77(7) . .
N1 W1 C5 87.81(8) . .
N1 W1 C5 131.82(8) 2_666 .
N2 W1 C5 94.93(7) . .
N3 W1 C5 127.94(7) . .
C4 W1 C5 35.77(7) . .
C3 W1 C5 58.20(7) . .
N1 W1 C2 142.95(8) . .
N1 W1 C2 114.12(7) 2_666 .
N2 W1 C2 91.14(7) . .
N3 W1 C2 79.15(7) . .
C4 W1 C2 56.49(7) . .
C3 W1 C2 33.09(7) . .
C5 W1 C2 55.39(7) . .
N1 W1 C1 112.81(8) . .
N1 W1 C1 143.54(7) 2_666 .
N2 W1 C1 75.70(7) . .
N3 W1 C1 95.23(7) . .
C4 W1 C1 56.14(7) . .
C3 W1 C1 55.26(7) . .
C5 W1 C1 32.71(7) . .
C2 W1 C1 32.32(7) . .
N1 W1 W1 46.66(5) . 2_666
N1 W1 W1 46.15(5) 2_666 2_666
N2 W1 W1 117.96(5) . 2_666
N3 W1 W1 114.80(5) . 2_666
C4 W1 W1 100.16(5) . 2_666
C3 W1 W1 117.81(5) . 2_666
C5 W1 W1 117.25(5) . 2_666
C2 W1 W1 150.90(5) . 2_666
C1 W1 W1 149.95(5) . 2_666
W1 N1 W1 87.19(7) . 2_666
C5 C1 C2 109.30(19) . .
C5 C1 C6 127.2(2) . .
C2 C1 C6 123.3(2) . .
C5 C1 W1 67.61(11) . .
C2 C1 W1 73.47(11) . .
C6 C1 W1 129.79(15) . .
C3 C2 C1 108.51(19) . .
C3 C2 C7 127.7(2) . .
C1 C2 C7 123.6(2) . .
C3 C2 W1 67.62(11) . .
C1 C2 W1 74.20(11) . .
C7 C2 W1 128.60(15) . .
C2 C3 C4 106.94(18) . .
C2 C3 C8 127.6(2) . .
C4 C3 C8 125.33(19) . .
C2 C3 W1 79.29(12) . .
C4 C3 W1 67.37(11) . .
C8 C3 W1 121.17(14) . .
C3 C4 C5 108.33(18) . .
C3 C4 C9 125.44(19) . .
C5 C4 C9 124.77(19) . .
C3 C4 W1 76.87(11) . .
C5 C4 W1 77.07(12) . .
C9 C4 W1 123.47(13) . .
C1 C5 C4 106.91(19) . .
C1 C5 C10 128.0(2) . .
C4 C5 C10 125.0(2) . .
C1 C5 W1 79.68(12) . .
C4 C5 W1 67.16(11) . .
C10 C5 W1 120.08(14) . .
C1 C6 H6A 109.5 . .
C1 C6 H6B 109.5 . .
H6A C6 H6B 109.5 . .
C1 C6 H6C 109.5 . .
H6A C6 H6C 109.5 . .
H6B C6 H6C 109.5 . .
C2 C7 H7A 109.5 . .
C2 C7 H7B 109.5 . .
H7A C7 H7B 109.5 . .
C2 C7 H7C 109.5 . .
H7A C7 H7C 109.5 . .
H7B C7 H7C 109.5 . .
C3 C8 H8A 109.5 . .
C3 C8 H8B 109.5 . .
H8A C8 H8B 109.5 . .
C3 C8 H8C 109.5 . .
H8A C8 H8C 109.5 . .
H8B C8 H8C 109.5 . .
C4 C9 H9A 109.5 . .
C4 C9 H9B 109.5 . .
H9A C9 H9B 109.5 . .
C4 C9 H9C 109.5 . .
H9A C9 H9C 109.5 . .
H9B C9 H9C 109.5 . .
C5 C10 H10A 109.5 . .
C5 C10 H10B 109.5 . .
H10A C10 H10B 109.5 . .
C5 C10 H10C 109.5 . .
H10A C10 H10C 109.5 . .
H10B C10 H10C 109.5 . .
C11 N2 C18 125.08(18) . .
C11 N2 W1 95.86(13) . .
C18 N2 W1 139.06(14) . .
C11 N3 C20 122.27(19) . .
C11 N3 W1 94.65(13) . .
C20 N3 W1 140.78(16) . .
N2 C11 N3 110.54(18) . .
N2 C11 C12 124.02(19) . .
N3 C11 C12 125.42(18) . .
C17 C12 C13 118.9(2) . .
C17 C12 C11 119.63(19) . .
C13 C12 C11 121.40(19) . .
C14 C13 C12 120.3(2) . .
C14 C13 H13 119.9 . .
C12 C13 H13 119.9 . .
C15 C14 C13 120.1(2) . .
C15 C14 H14 120.0 . .
C13 C14 H14 120.0 . .
C16 C15 C14 120.1(2) . .
C16 C15 H15 120.0 . .
C14 C15 H15 120.0 . .
C15 C16 C17 120.0(2) . .
C15 C16 H16 120.0 . .
C17 C16 H16 120.0 . .
C12 C17 C16 120.6(2) . .
C12 C17 H17 119.7 . .
C16 C17 H17 119.7 . .
N2 C18 C19 114.45(18) . .
N2 C18 H18A 108.6 . .
C19 C18 H18A 108.6 . .
N2 C18 H18B 108.6 . .
C19 C18 H18B 108.6 . .
H18A C18 H18B 107.6 . .
C18 C19 H19A 109.5 . .
C18 C19 H19B 109.5 . .
H19A C19 H19B 109.5 . .
C18 C19 H19C 109.5 . .
H19A C19 H19C 109.5 . .
H19B C19 H19C 109.5 . .
N3 C20 C21 114.8(3) . .
N3 C20 H20A 108.6 . .
C21 C20 H20A 108.6 . .
N3 C20 H20B 108.6 . .
C21 C20 H20B 108.6 . .
H20A C20 H20B 107.5 . .
C20 C21 H21A 109.5 . .
C20 C21 H21B 109.5 . .
H21A C21 H21B 109.5 . .
C20 C21 H21C 109.5 . .
H21A C21 H21C 109.5 . .
H21B C21 H21C 109.5 . .

loop_
_geom_bond_atom_site_label_1
_geom_bond_atom_site_label_2
_geom_bond_distance
_geom_bond_site_symmetry_2
W1 N1 1.9095(17) .
W1 N1 1.9254(18) 2_666
W1 N2 2.1975(17) .
W1 N3 2.2217(18) .
W1 C4 2.2756(19) .
W1 C3 2.4010(19) .
W1 C5 2.407(2) .
W1 C2 2.551(2) .
W1 C1 2.561(2) .
W1 W1 2.6445(2) 2_666
N1 W1 1.9255(18) 2_666
C1 C5 1.407(3) .
C1 C2 1.423(3) .
C1 C6 1.505(3) .
C2 C3 1.418(3) .
C2 C7 1.502(3) .
C3 C4 1.441(3) .
C3 C8 1.499(3) .
C4 C5 1.443(3) .
C4 C9 1.502(3) .
C5 C10 1.496(3) .
C6 H6A 0.9800 .
C6 H6B 0.9800 .
C6 H6C 0.9800 .
C7 H7A 0.9800 .
C7 H7B 0.9800 .
C7 H7C 0.9800 .
C8 H8A 0.9800 .
C8 H8B 0.9800 .
C8 H8C 0.9800 .
C9 H9A 0.9800 .
C9 H9B 0.9800 .
C9 H9C 0.9800 .
C10 H10A 0.9800 .
C10 H10B 0.9800 .
C10 H10C 0.9800 .
N2 C11 1.321(3) .
N2 C18 1.457(3) .
N3 C11 1.324(3) .
N3 C20 1.461(3) .
C11 C12 1.495(3) .
C12 C17 1.389(3) .
C12 C13 1.394(3) .
C13 C14 1.391(3) .
C13 H13 0.9500 .
C14 C15 1.384(4) .
C14 H14 0.9500 .
C15 C16 1.379(4) .
C15 H15 0.9500 .
C16 C17 1.391(3) .
C16 H16 0.9500 .
C17 H17 0.9500 .
C18 C19 1.520(3) .
C18 H18A 0.9900 .
C18 H18B 0.9900 .
C19 H19A 0.9800 .
C19 H19B 0.9800 .
C19 H19C 0.9800 .
C20 C21 1.462(4) .
C20 H20A 0.9900 .
C20 H20B 0.9900 .
C21 H21A 0.9800 .
C21 H21B 0.9800 .
C21 H21C 0.9800 .

loop_
_geom_torsion_atom_site_label_1
_geom_torsion_atom_site_label_2
_geom_torsion_atom_site_label_3
_geom_torsion_atom_site_label_4
_geom_torsion
C5 C1 C2 C3 0.9(2)
C6 C1 C2 C3 -173.65(19)
W1 C1 C2 C3 59.21(14)
C5 C1 C2 C7 175.5(2)
C6 C1 C2 C7 1.0(3)
W1 C1 C2 C7 -126.2(2)
C5 C1 C2 W1 -58.33(14)
C6 C1 C2 W1 127.1(2)
C1 C2 C3 C4 -1.2(2)
C7 C2 C3 C4 -175.5(2)
W1 C2 C3 C4 62.16(13)
C1 C2 C3 C8 175.3(2)
C7 C2 C3 C8 1.0(3)
W1 C2 C3 C8 -121.3(2)
C1 C2 C3 W1 -63.37(14)
C7 C2 C3 W1 122.3(2)
C2 C3 C4 C5 1.1(2)
C8 C3 C4 C5 -175.55(19)
W1 C3 C4 C5 71.38(14)
C2 C3 C4 C9 167.79(19)
C8 C3 C4 C9 -8.9(3)
W1 C3 C4 C9 -121.9(2)
C2 C3 C4 W1 -70.27(14)
C8 C3 C4 W1 113.07(19)
C2 C1 C5 C4 -0.2(2)
C6 C1 C5 C4 174.1(2)
W1 C1 C5 C4 -62.12(13)
C2 C1 C5 C10 -177.8(2)
C6 C1 C5 C10 -3.5(4)
W1 C1 C5 C10 120.3(2)
C2 C1 C5 W1 61.95(15)
C6 C1 C5 W1 -123.8(2)
C3 C4 C5 C1 -0.6(2)
C9 C4 C5 C1 -167.37(19)
W1 C4 C5 C1 70.66(14)
C3 C4 C5 C10 177.11(19)
C9 C4 C5 C10 10.3(3)
W1 C4 C5 C10 -111.7(2)
C3 C4 C5 W1 -71.24(13)
C9 C4 C5 W1 121.97(19)
C18 N2 C11 N3 -178.96(18)
W1 N2 C11 N3 0.69(18)
C18 N2 C11 C12 -0.2(3)
W1 N2 C11 C12 179.40(17)
C20 N3 C11 N2 -166.8(2)
W1 N3 C11 N2 -0.68(17)
C20 N3 C11 C12 14.6(3)
W1 N3 C11 C12 -179.37(18)
N2 C11 C12 C17 -81.3(3)
N3 C11 C12 C17 97.2(3)
N2 C11 C12 C13 97.4(3)
N3 C11 C12 C13 -84.1(3)
C17 C12 C13 C14 0.6(3)
C11 C12 C13 C14 -178.1(2)
C12 C13 C14 C15 -0.4(4)
C13 C14 C15 C16 0.2(4)
C14 C15 C16 C17 -0.2(4)
C13 C12 C17 C16 -0.5(3)
C11 C12 C17 C16 178.1(2)
C15 C16 C17 C12 0.3(4)
C11 N2 C18 C19 -78.9(3)
W1 N2 C18 C19 101.6(2)
C11 N3 C20 C21 -155.0(3)
W1 N3 C20 C21 47.3(4)
